data_1561462
loop_
_publ_author_name
'Kususe, Yoshiro'
'Yoshida, Suguru'
'Fujita, Koji'
'Akamatsu, Hirofumi'
'Fukuzumi, Masafumi'
'Murai, Shunsuke'
'Tanaka, Katsuhisa'

_publ_section_title
;
 Structural phase transitions in EuNbO3 perovskite
;
_journal_name_full 'Journal of Solid State Chemistry'
_journal_page_first 192
_journal_page_last 199
_journal_paper_doi 10.1016/j.jssc.2016.04.032
_journal_volume 239
_journal_year 2016
_chemical_formula_sum 'Eu Nb O3'
_chemical_formula_weight 292.869
_space_group_IT_number 140
_space_group_name_Hall '-I 4 2c'
_space_group_name_H-M_alt 'I 4/m c m'
_symmetry_cell_setting tetragonal
_symmetry_Int_Tables_number 140
_symmetry_space_group_name_Hall '-I 4 2c'
_symmetry_space_group_name_H-M 'I 4/m c m'
_cell_angle_alpha 90
_cell_angle_beta 90
_cell_angle_gamma 90
_cell_formula_units_Z 4
_cell_length_a 5.68690(5)
_cell_length_b 5.68690(5)
_cell_length_c 8.05140(9)
_cell_measurement_reflns_used 147
_cell_measurement_temperature 400
_cell_measurement_theta_max 74.374
_cell_measurement_theta_min 11.393
_cell_volume 260.389(4)
_computing_cell_refinement 'RIETAN-FP (Izumi and Momma, 2007)'
_computing_molecular_graphics 'VESTA (Momma and Izumi, 2008)'
_computing_structure_refinement 'RIETAN-FP (Izumi and Momma, 2007)'
_diffrn_ambient_temperature 400
_diffrn_radiation_wavelength 0.799150
_diffrn_source synchrotron
_exptl_crystal_density_diffrn 7.4707
_exptl_crystal_density_method 'not measured'
_exptl_crystal_F_000 512.00
_pd_calc_method 'Rietveld Refinement'
_pd_char_colour dark-blue
_pd_instr_location ' ?'
_pd_meas_2theta_range_inc 0.0100
_pd_meas_2theta_range_max 77.4300
_pd_meas_2theta_range_min 0.0000
_pd_meas_number_of_points 7744
_pd_meas_scan_method step
_pd_proc_2theta_range_inc 0.0100
_pd_proc_2theta_range_max 75.0000
_pd_proc_2theta_range_min 10.0000
_pd_proc_ls_background_function 'Legendre polynomials'
_pd_proc_ls_pref_orient_corr ' ?'
_pd_proc_ls_profile_function 'split pseudo-Voigt function'
_pd_proc_ls_prof_R_factor 0.04970
_pd_proc_ls_prof_wR_expected 0.06995
_pd_proc_ls_prof_wR_factor 0.07655
_pd_spec_mounting ' ?'
_pd_spec_mount_mode reflection
_pd_spec_shape flat_sheet
_refine_diff_density_max 0.0
_refine_diff_density_min 0.0
_refine_ls_extinction_method none
_refine_ls_goodness_of_fit_all 1.0943
_refine_ls_matrix_type full
_refine_ls_number_constraints 1
_refine_ls_number_parameters 28
_refine_ls_number_restraints 0
_refine_ls_R_factor_all 0.02541
_refine_ls_R_Fsqd_factor 0.07540
_refine_ls_R_I_factor 0.02047
_refine_ls_shift/su_max 0.0
_refine_ls_weighting_details 1/<i>y</i>~i~
_refine_ls_weighting_scheme sigma
_cod_data_source_file JSSC-2016-239-192.cif
_cod_data_source_block single_phase_400K
_cod_database_code 1561462

loop_
_symmetry_equiv_pos_site_id
_symmetry_equiv_pos_as_xyz
1 x,y,z
2 -x,-y,z
3 -y,x,z
4 y,-x,z
5 -x,y,-z+1/2
6 x,-y,-z+1/2
7 y,x,-z+1/2
8 -y,-x,-z+1/2
9 -x,-y,-z
10 x,y,-z
11 y,-x,-z
12 -y,x,-z
13 x,-y,z+1/2
14 -x,y,z+1/2
15 -y,-x,z+1/2
16 y,x,z+1/2
17 x+1/2,y+1/2,z+1/2
18 -x+1/2,-y+1/2,z+1/2
19 -y+1/2,x+1/2,z+1/2
20 y+1/2,-x+1/2,z+1/2
21 -x+1/2,y+1/2,-z
22 x+1/2,-y+1/2,-z
23 y+1/2,x+1/2,-z
24 -y+1/2,-x+1/2,-z
25 -x+1/2,-y+1/2,-z+1/2
26 x+1/2,y+1/2,-z+1/2
27 y+1/2,-x+1/2,-z+1/2
28 -y+1/2,x+1/2,-z+1/2
29 x+1/2,-y+1/2,z
30 -x+1/2,y+1/2,z
31 -y+1/2,-x+1/2,z
32 y+1/2,x+1/2,z

loop_
_atom_site_label
_atom_site_fract_x
_atom_site_fract_y
_atom_site_fract_z
_atom_site_occupancy
_atom_site_symmetry_multiplicity
_atom_site_Wyckoff_symbol
_atom_site_adp_type
_atom_site_U_iso_or_equiv
_atom_site_type_symbol
Eu1 0 0.5 0.25 1 4 b Uiso 0.0149(1) Eu
Nb1 0 0 0 1 4 c Uiso 0.0031(1) Nb
O1 0.235(1) 0.735(1) 0 1 8 h Uiso 0.011(2) O
O2 0 0 0.25 1 4 a Uiso 0.012(4) O

loop_
_atom_type_symbol
_atom_type_description
_atom_type_scat_dispersion_real
_atom_type_scat_dispersion_imag
_atom_type_scat_source
Eu Eu -0.5094 4.4957 'International Tables for Crystallography, Vol. C'
Nb Nb -1.5071 0.7711 'International Tables for Crystallography, Vol. C'
O O- 0.0113 0.0079 'International Tables for Crystallography, Vol. C'

loop_
_geom_angle_atom_site_label_1
_geom_angle_atom_site_label_2
_geom_angle_atom_site_label_3
_geom_angle
_geom_angle_site_symmetry_1
_geom_angle_site_symmetry_2
_geom_angle_site_symmetry_3
O1 Eu1 O1 122.1(2) 1_555 . 5_555
O1 Eu1 O1 86.4(3) 1_555 . 2_565
O1 Eu1 O1 122.1(2) 1_555 . 6_565
O1 Eu1 O2 118.95(9) 1_555 . 1_555
O1 Eu1 O2 61.05(9) 1_555 . 25_555
O1 Eu1 O2 118.95(9) 1_555 . 25_455
O1 Eu1 O2 61.05(9) 1_555 . 1_565
O1 Eu1 O1 176.6(3) 1_555 . 7_455
O1 Eu1 O1 59.9635(5) 1_555 . 4_465
O1 Eu1 O1 59.9635(5) 1_555 . 3_655
O1 Eu1 O1 90.17(2) 1_555 . 8_665
O1 Eu1 Nb1 88.5(1) 1_555 . 1_555
O1 Eu1 Nb1 91.5(1) 1_555 . 17_555
O1 Eu1 Nb1 144.712(7) 1_555 . 5_555
O1 Eu1 Nb1 35.288(7) 1_555 . 21_555
O1 Eu1 Nb1 144.712(7) 1_555 . 17_455
O1 Eu1 Nb1 88.5(1) 1_555 . 21_455
O1 Eu1 Nb1 35.288(7) 1_555 . 1_565
O1 Eu1 Nb1 91.5(1) 1_555 . 5_565
O1 Eu1 O1 122.1(2) 5_555 . 2_565
O1 Eu1 O1 86.4(3) 5_555 . 6_565
O1 Eu1 O2 118.95(9) 5_555 . 1_555
O1 Eu1 O2 118.95(9) 5_555 . 25_555
O1 Eu1 O2 61.05(9) 5_555 . 25_455
O1 Eu1 O2 61.05(9) 5_555 . 1_565
O1 Eu1 O1 59.9635(5) 5_555 . 7_455
O1 Eu1 O1 90.17(2) 5_555 . 4_465
O1 Eu1 O1 176.6(3) 5_555 . 3_655
O1 Eu1 O1 59.9635(5) 5_555 . 8_665
O1 Eu1 Nb1 144.712(7) 5_555 . 1_555
O1 Eu1 Nb1 88.5(1) 5_555 . 17_555
O1 Eu1 Nb1 88.5(1) 5_555 . 5_555
O1 Eu1 Nb1 144.712(7) 5_555 . 21_555
O1 Eu1 Nb1 35.288(7) 5_555 . 17_455
O1 Eu1 Nb1 91.5(1) 5_555 . 21_455
O1 Eu1 Nb1 91.5(1) 5_555 . 1_565
O1 Eu1 Nb1 35.288(7) 5_555 . 5_565
O1 Eu1 O1 122.1(2) 2_565 . 6_565
O1 Eu1 O2 61.05(9) 2_565 . 1_555
O1 Eu1 O2 118.95(9) 2_565 . 25_555
O1 Eu1 O2 61.05(9) 2_565 . 25_455
O1 Eu1 O2 118.95(9) 2_565 . 1_565
O1 Eu1 O1 90.17(2) 2_565 . 7_455
O1 Eu1 O1 59.9635(5) 2_565 . 4_465
O1 Eu1 O1 59.9635(5) 2_565 . 3_655
O1 Eu1 O1 176.6(3) 2_565 . 8_665
O1 Eu1 Nb1 35.288(7) 2_565 . 1_555
O1 Eu1 Nb1 144.712(7) 2_565 . 17_555
O1 Eu1 Nb1 91.5(1) 2_565 . 5_555
O1 Eu1 Nb1 88.5(1) 2_565 . 21_555
O1 Eu1 Nb1 91.5(1) 2_565 . 17_455
O1 Eu1 Nb1 35.288(7) 2_565 . 21_455
O1 Eu1 Nb1 88.5(1) 2_565 . 1_565
O1 Eu1 Nb1 144.712(7) 2_565 . 5_565
O1 Eu1 O2 61.05(9) 6_565 . 1_555
O1 Eu1 O2 61.05(9) 6_565 . 25_555
O1 Eu1 O2 118.95(9) 6_565 . 25_455
O1 Eu1 O2 118.95(9) 6_565 . 1_565
O1 Eu1 O1 59.9635(5) 6_565 . 7_455
O1 Eu1 O1 176.6(3) 6_565 . 4_465
O1 Eu1 O1 90.17(2) 6_565 . 3_655
O1 Eu1 O1 59.9635(5) 6_565 . 8_665
O1 Eu1 Nb1 91.5(1) 6_565 . 1_555
O1 Eu1 Nb1 35.288(7) 6_565 . 17_555
O1 Eu1 Nb1 35.288(7) 6_565 . 5_555
O1 Eu1 Nb1 91.5(1) 6_565 . 21_555
O1 Eu1 Nb1 88.5(1) 6_565 . 17_455
O1 Eu1 Nb1 144.712(7) 6_565 . 21_455
O1 Eu1 Nb1 144.712(7) 6_565 . 1_565
O1 Eu1 Nb1 88.5(1) 6_565 . 5_565
O2 Eu1 O2 90 1_555 . 25_555
O2 Eu1 O2 90 1_555 . 25_455
O2 Eu1 O2 180 1_555 . 1_565
O2 Eu1 O1 59.06(8) 1_555 . 7_455
O2 Eu1 O1 120.94(8) 1_555 . 4_465
O2 Eu1 O1 59.06(8) 1_555 . 3_655
O2 Eu1 O1 120.94(8) 1_555 . 8_665
O2 Eu1 Nb1 90 1_555 . 17_555
O2 Eu1 Nb1 90 1_555 . 21_555
O2 Eu1 Nb1 90 1_555 . 17_455
O2 Eu1 Nb1 90 1_555 . 21_455
O2 Eu1 Nb1 144.7057(4) 1_555 . 1_565
O2 Eu1 Nb1 144.7057(4) 1_555 . 5_565
O2 Eu1 O2 180 25_555 . 25_455
O2 Eu1 O2 90 25_555 . 1_565
O2 Eu1 O1 120.94(8) 25_555 . 7_455
O2 Eu1 O1 120.94(8) 25_555 . 4_465
O2 Eu1 O1 59.06(8) 25_555 . 3_655
O2 Eu1 O1 59.06(8) 25_555 . 8_665
O2 Eu1 Nb1 90 25_555 . 1_555
O2 Eu1 Nb1 90 25_555 . 5_555
O2 Eu1 Nb1 144.7057(4) 25_555 . 17_455
O2 Eu1 Nb1 144.7057(4) 25_555 . 21_455
O2 Eu1 Nb1 90 25_555 . 1_565
O2 Eu1 Nb1 90 25_555 . 5_565
O2 Eu1 O2 90 25_455 . 1_565
O2 Eu1 O1 59.06(8) 25_455 . 7_455
O2 Eu1 O1 59.06(8) 25_455 . 4_465
O2 Eu1 O1 120.94(8) 25_455 . 3_655
O2 Eu1 O1 120.94(8) 25_455 . 8_665
O2 Eu1 Nb1 90 25_455 . 1_555
O2 Eu1 Nb1 144.7057(4) 25_455 . 17_555
O2 Eu1 Nb1 90 25_455 . 5_555
O2 Eu1 Nb1 144.7057(4) 25_455 . 21_555
O2 Eu1 Nb1 90 25_455 . 1_565
O2 Eu1 Nb1 90 25_455 . 5_565
O2 Eu1 O1 120.94(8) 1_565 . 7_455
O2 Eu1 O1 59.06(8) 1_565 . 4_465
O2 Eu1 O1 120.94(8) 1_565 . 3_655
O2 Eu1 O1 59.06(8) 1_565 . 8_665
O2 Eu1 Nb1 144.7057(4) 1_565 . 1_555
O2 Eu1 Nb1 90 1_565 . 17_555
O2 Eu1 Nb1 144.7057(4) 1_565 . 5_555
O2 Eu1 Nb1 90 1_565 . 21_555
O2 Eu1 Nb1 90 1_565 . 17_455
O2 Eu1 Nb1 90 1_565 . 21_455
O1 Eu1 O1 118.1(2) 7_455 . 4_465
O1 Eu1 O1 118.1(2) 7_455 . 3_655
O1 Eu1 O1 93.3(3) 7_455 . 8_665
O1 Eu1 Nb1 88.7(1) 7_455 . 1_555
O1 Eu1 Nb1 91.3(1) 7_455 . 17_555
O1 Eu1 Nb1 35.284(6) 7_455 . 5_555
O1 Eu1 Nb1 144.716(6) 7_455 . 21_555
O1 Eu1 Nb1 35.284(6) 7_455 . 17_455
O1 Eu1 Nb1 88.7(1) 7_455 . 21_455
O1 Eu1 Nb1 144.716(6) 7_455 . 1_565
O1 Eu1 Nb1 91.3(1) 7_455 . 5_565
O1 Eu1 O1 93.3(3) 4_465 . 3_655
O1 Eu1 O1 118.1(2) 4_465 . 8_665
O1 Eu1 Nb1 91.3(1) 4_465 . 1_555
O1 Eu1 Nb1 144.716(6) 4_465 . 17_555
O1 Eu1 Nb1 144.716(6) 4_465 . 5_555
O1 Eu1 Nb1 91.3(1) 4_465 . 21_555
O1 Eu1 Nb1 88.7(1) 4_465 . 17_455
O1 Eu1 Nb1 35.284(6) 4_465 . 21_455
O1 Eu1 Nb1 35.284(6) 4_465 . 1_565
O1 Eu1 Nb1 88.7(1) 4_465 . 5_565
O1 Eu1 O1 118.1(2) 3_655 . 8_665
O1 Eu1 Nb1 35.284(6) 3_655 . 1_555
O1 Eu1 Nb1 88.7(1) 3_655 . 17_555
O1 Eu1 Nb1 88.7(1) 3_655 . 5_555
O1 Eu1 Nb1 35.284(6) 3_655 . 21_555
O1 Eu1 Nb1 144.716(6) 3_655 . 17_455
O1 Eu1 Nb1 91.3(1) 3_655 . 21_455
O1 Eu1 Nb1 91.3(1) 3_655 . 1_565
O1 Eu1 Nb1 144.716(6) 3_655 . 5_565
O1 Eu1 Nb1 144.716(6) 8_665 . 1_555
O1 Eu1 Nb1 35.284(6) 8_665 . 17_555
O1 Eu1 Nb1 91.3(1) 8_665 . 5_555
O1 Eu1 Nb1 88.7(1) 8_665 . 21_555
O1 Eu1 Nb1 91.3(1) 8_665 . 17_455
O1 Eu1 Nb1 144.716(6) 8_665 . 21_455
O1 Eu1 Nb1 88.7(1) 8_665 . 1_565
O1 Eu1 Nb1 35.284(6) 8_665 . 5_565
Nb1 Eu1 Nb1 109.5012(4) 1_555 . 17_555
Nb1 Eu1 Nb1 70.5886(8) 1_555 . 5_555
Nb1 Eu1 Nb1 70.4989(4) 1_555 . 21_555
Nb1 Eu1 Nb1 109.5011(4) 1_555 . 17_455
Nb1 Eu1 Nb1 70.4988(4) 1_555 . 21_455
Nb1 Eu1 Nb1 109.4114(8) 1_555 . 1_565
Nb1 Eu1 Nb1 180 1_555 . 5_565
Nb1 Eu1 Nb1 70.4989(4) 17_555 . 5_555
Nb1 Eu1 Nb1 70.5886(8) 17_555 . 21_555
Nb1 Eu1 Nb1 109.4114(8) 17_555 . 17_455
Nb1 Eu1 Nb1 180 17_555 . 21_455
Nb1 Eu1 Nb1 109.5011(4) 17_555 . 1_565
Nb1 Eu1 Nb1 70.4988(4) 17_555 . 5_565
Nb1 Eu1 Nb1 109.5011(4) 5_555 . 21_555
Nb1 Eu1 Nb1 70.4989(4) 5_555 . 17_455
Nb1 Eu1 Nb1 109.5011(4) 5_555 . 21_455
Nb1 Eu1 Nb1 180 5_555 . 1_565
Nb1 Eu1 Nb1 109.4114(8) 5_555 . 5_565
Nb1 Eu1 Nb1 180 21_555 . 17_455
Nb1 Eu1 Nb1 109.4114(8) 21_555 . 21_455
Nb1 Eu1 Nb1 70.4989(4) 21_555 . 1_565
Nb1 Eu1 Nb1 109.5011(4) 21_555 . 5_565
Nb1 Eu1 Nb1 70.5886(8) 17_455 . 21_455
Nb1 Eu1 Nb1 109.5011(4) 17_455 . 1_565
Nb1 Eu1 Nb1 70.4989(4) 17_455 . 5_565
Nb1 Eu1 Nb1 70.4989(4) 21_455 . 1_565
Nb1 Eu1 Nb1 109.5012(4) 21_455 . 5_565
Nb1 Eu1 Nb1 70.5886(8) 1_565 . 5_565
O2 Nb1 O2 180 1_555 . 9_555
O2 Nb1 O1 90 1_555 . 2_565
O2 Nb1 O1 90 1_555 . 4_455
O2 Nb1 O1 90 1_555 . 1_545
O2 Nb1 O1 90 1_555 . 3_655
O2 Nb1 Eu1 125.2943(4) 1_555 . 9_555
O2 Nb1 Eu1 125.2943(4) 1_555 . 9_565
O2 Nb1 Eu1 125.2943(4) 1_555 . 11_555
O2 Nb1 Eu1 125.2943(4) 1_555 . 11_455
O2 Nb1 O1 90 9_555 . 2_565
O2 Nb1 O1 90 9_555 . 4_455
O2 Nb1 O1 90 9_555 . 1_545
O2 Nb1 O1 90 9_555 . 3_655
O2 Nb1 Eu1 125.2943(4) 9_555 . 1_555
O2 Nb1 Eu1 125.2943(4) 9_555 . 3_655
O2 Nb1 Eu1 125.2943(4) 9_555 . 1_545
O2 Nb1 Eu1 125.2943(4) 9_555 . 3_555
O1 Nb1 O1 90 2_565 . 4_455
O1 Nb1 O1 180 2_565 . 1_545
O1 Nb1 O1 90 2_565 . 3_655
O1 Nb1 Eu1 52.4(2) 2_565 . 1_555
O1 Nb1 Eu1 127.6(2) 2_565 . 9_555
O1 Nb1 Eu1 122.8(2) 2_565 . 3_655
O1 Nb1 Eu1 127.6(2) 2_565 . 1_545
O1 Nb1 Eu1 52.4(2) 2_565 . 9_565
O1 Nb1 Eu1 57.2(2) 2_565 . 3_555
O1 Nb1 Eu1 122.8(2) 2_565 . 11_555
O1 Nb1 Eu1 57.2(2) 2_565 . 11_455
O1 Nb1 O1 90 4_455 . 1_545
O1 Nb1 Eu1 122.8(2) 4_455 . 1_555
O1 Nb1 Eu1 57.2(2) 4_455 . 9_555
O1 Nb1 Eu1 127.6(2) 4_455 . 3_655
O1 Nb1 Eu1 57.2(2) 4_455 . 1_545
O1 Nb1 Eu1 122.8(2) 4_455 . 9_565
O1 Nb1 Eu1 52.4(2) 4_455 . 3_555
O1 Nb1 Eu1 127.6(2) 4_455 . 11_555
O1 Nb1 Eu1 52.4(2) 4_455 . 11_455
O1 Nb1 O1 90 1_545 . 3_655
O1 Nb1 Eu1 127.6(2) 1_545 . 1_555
O1 Nb1 Eu1 52.4(2) 1_545 . 9_555
O1 Nb1 Eu1 57.2(2) 1_545 . 3_655
O1 Nb1 Eu1 52.4(2) 1_545 . 1_545
O1 Nb1 Eu1 127.6(2) 1_545 . 9_565
O1 Nb1 Eu1 122.8(2) 1_545 . 3_555
O1 Nb1 Eu1 57.2(2) 1_545 . 11_555
O1 Nb1 Eu1 122.8(2) 1_545 . 11_455
O1 Nb1 Eu1 57.2(2) 3_655 . 1_555
O1 Nb1 Eu1 122.8(2) 3_655 . 9_555
O1 Nb1 Eu1 52.4(2) 3_655 . 3_655
O1 Nb1 Eu1 122.8(2) 3_655 . 1_545
O1 Nb1 Eu1 57.2(2) 3_655 . 9_565
O1 Nb1 Eu1 127.6(2) 3_655 . 3_555
O1 Nb1 Eu1 52.4(2) 3_655 . 11_555
O1 Nb1 Eu1 127.6(2) 3_655 . 11_455
Eu1 Nb1 Eu1 180 1_555 . 9_555
Eu1 Nb1 Eu1 70.4988(4) 1_555 . 3_655
Eu1 Nb1 Eu1 109.4114(8) 1_555 . 1_545
Eu1 Nb1 Eu1 70.5886(8) 1_555 . 9_565
Eu1 Nb1 Eu1 70.4989(4) 1_555 . 3_555
Eu1 Nb1 Eu1 109.5011(4) 1_555 . 11_555
Eu1 Nb1 Eu1 109.5012(4) 1_555 . 11_455
Eu1 Nb1 Eu1 109.5012(4) 9_555 . 3_655
Eu1 Nb1 Eu1 70.5886(8) 9_555 . 1_545
Eu1 Nb1 Eu1 109.4114(8) 9_555 . 9_565
Eu1 Nb1 Eu1 109.5011(4) 9_555 . 3_555
Eu1 Nb1 Eu1 70.4989(4) 9_555 . 11_555
Eu1 Nb1 Eu1 70.4988(4) 9_555 . 11_455
Eu1 Nb1 Eu1 70.4989(4) 3_655 . 1_545
Eu1 Nb1 Eu1 109.5011(4) 3_655 . 9_565
Eu1 Nb1 Eu1 109.4114(8) 3_655 . 3_555
Eu1 Nb1 Eu1 70.5886(8) 3_655 . 11_555
Eu1 Nb1 Eu1 180 3_655 . 11_455
Eu1 Nb1 Eu1 180 1_545 . 9_565
Eu1 Nb1 Eu1 70.4989(4) 1_545 . 3_555
Eu1 Nb1 Eu1 109.5011(4) 1_545 . 11_555
Eu1 Nb1 Eu1 109.5011(4) 1_545 . 11_455
Eu1 Nb1 Eu1 109.5011(4) 9_565 . 3_555
Eu1 Nb1 Eu1 70.4989(4) 9_565 . 11_555
Eu1 Nb1 Eu1 70.4989(4) 9_565 . 11_455
Eu1 Nb1 Eu1 180 3_555 . 11_555
Eu1 Nb1 Eu1 70.5886(8) 3_555 . 11_455
Eu1 Nb1 Eu1 109.4114(8) 11_555 . 11_455
Nb1 O1 Nb1 173.1(6) 21_555 . 1_565
Nb1 O1 Eu1 92.4(2) 21_555 . 1_555
Nb1 O1 Eu1 92.4(2) 21_555 . 9_565
Nb1 O1 O2 44.980(9) 21_555 . 25_555
Nb1 O1 O2 44.980(9) 21_555 . 17_554
Nb1 O1 O2 134.61(6) 21_555 . 9_565
Nb1 O1 O2 134.61(6) 21_555 . 1_565
Nb1 O1 O1 128.1(6) 21_555 . 3_665
Nb1 O1 O1 141.9(6) 21_555 . 4_465
Nb1 O1 O1 45 21_555 . 3_655
Nb1 O1 O1 45 21_555 . 4_565
Nb1 O1 Eu1 87.5(2) 21_555 . 3_665
Nb1 O1 Eu1 87.5(2) 21_555 . 11_565
Nb1 O1 O1 93.4(3) 21_555 . 2_565
Nb1 O1 Eu1 92.4(2) 1_565 . 1_555
Nb1 O1 Eu1 92.4(2) 1_565 . 9_565
Nb1 O1 O2 134.61(6) 1_565 . 25_555
Nb1 O1 O2 134.61(6) 1_565 . 17_554
Nb1 O1 O2 44.980(9) 1_565 . 9_565
Nb1 O1 O2 44.980(9) 1_565 . 1_565
Nb1 O1 O1 45 1_565 . 3_665
Nb1 O1 O1 45 1_565 . 4_465
Nb1 O1 O1 141.9(6) 1_565 . 3_655
Nb1 O1 O1 128.1(6) 1_565 . 4_565
Nb1 O1 Eu1 87.5(2) 1_565 . 3_665
Nb1 O1 Eu1 87.5(2) 1_565 . 11_565
Nb1 O1 O1 93.4(3) 1_565 . 2_565
Eu1 O1 Eu1 93.6(3) 1_555 . 9_565
Eu1 O1 O2 60.90(8) 1_555 . 25_555
Eu1 O1 O2 123.0(3) 1_555 . 17_554
Eu1 O1 O2 123.0(3) 1_555 . 9_565
Eu1 O1 O2 60.90(8) 1_555 . 1_565
Eu1 O1 O1 120.81(6) 1_555 . 3_665
Eu1 O1 O1 63.0(3) 1_555 . 4_465
Eu1 O1 O1 63.0(3) 1_555 . 3_655
Eu1 O1 O1 120.81(6) 1_555 . 4_565
Eu1 O1 Eu1 89.83(2) 1_555 . 3_665
Eu1 O1 Eu1 176.6(3) 1_555 . 11_565
Eu1 O1 O1 46.8(2) 1_555 . 2_565
Eu1 O1 O2 123.0(3) 9_565 . 25_555
Eu1 O1 O2 60.90(8) 9_565 . 17_554
Eu1 O1 O2 60.90(8) 9_565 . 9_565
Eu1 O1 O2 123.0(3) 9_565 . 1_565
Eu1 O1 O1 120.81(6) 9_565 . 3_665
Eu1 O1 O1 63.0(3) 9_565 . 4_465
Eu1 O1 O1 63.0(3) 9_565 . 3_655
Eu1 O1 O1 120.81(6) 9_565 . 4_565
Eu1 O1 Eu1 176.6(3) 9_565 . 3_665
Eu1 O1 Eu1 89.83(2) 9_565 . 11_565
Eu1 O1 O1 46.8(2) 9_565 . 2_565
O2 O1 O2 89.96(2) 25_555 . 17_554
O2 O1 O2 175.1(4) 25_555 . 9_565
O2 O1 O2 89.83(2) 25_555 . 1_565
O2 O1 O1 115.9(4) 25_555 . 3_665
O2 O1 O1 123.8(3) 25_555 . 4_465
O2 O1 O1 59.988(5) 25_555 . 3_655
O2 O1 O1 59.988(5) 25_555 . 4_565
O2 O1 Eu1 58.92(9) 25_555 . 3_665
O2 O1 Eu1 117.0(3) 25_555 . 11_565
O2 O1 O1 92.4(2) 25_555 . 2_565
O2 O1 O2 89.83(2) 17_554 . 9_565
O2 O1 O2 175.1(4) 17_554 . 1_565
O2 O1 O1 115.9(4) 17_554 . 3_665
O2 O1 O1 123.8(3) 17_554 . 4_465
O2 O1 O1 59.988(5) 17_554 . 3_655
O2 O1 O1 59.988(5) 17_554 . 4_565
O2 O1 Eu1 117.0(3) 17_554 . 3_665
O2 O1 Eu1 58.92(9) 17_554 . 11_565
O2 O1 O1 92.4(2) 17_554 . 2_565
O2 O1 O2 89.96(2) 9_565 . 1_565
O2 O1 O1 59.988(5) 9_565 . 3_665
O2 O1 O1 59.988(5) 9_565 . 4_465
O2 O1 O1 123.8(3) 9_565 . 3_655
O2 O1 O1 115.9(4) 9_565 . 4_565
O2 O1 Eu1 117.0(3) 9_565 . 3_665
O2 O1 Eu1 58.92(9) 9_565 . 11_565
O2 O1 O1 92.4(2) 9_565 . 2_565
O2 O1 O1 59.988(5) 1_565 . 3_665
O2 O1 O1 59.988(5) 1_565 . 4_465
O2 O1 O1 123.8(3) 1_565 . 3_655
O2 O1 O1 115.9(4) 1_565 . 4_565
O2 O1 Eu1 58.92(9) 1_565 . 3_665
O2 O1 Eu1 117.0(3) 1_565 . 11_565
O2 O1 O1 92.4(2) 1_565 . 2_565
O1 O1 O1 90 3_665 . 4_465
O1 O1 O1 173.1(6) 3_665 . 3_655
O1 O1 O1 83.1(6) 3_665 . 4_565
O1 O1 Eu1 57.0(3) 3_665 . 3_665
O1 O1 Eu1 57.0(3) 3_665 . 11_565
O1 O1 O1 138.4(3) 3_665 . 2_565
O1 O1 O1 96.9(6) 4_465 . 3_655
O1 O1 O1 173.1(6) 4_465 . 4_565
O1 O1 Eu1 118.8(1) 4_465 . 3_665
O1 O1 Eu1 118.8(1) 4_465 . 11_565
O1 O1 O1 48.4(3) 4_465 . 2_565
O1 O1 O1 90 3_655 . 4_565
O1 O1 Eu1 118.8(1) 3_655 . 3_665
O1 O1 Eu1 118.8(1) 3_655 . 11_565
O1 O1 O1 48.4(3) 3_655 . 2_565
O1 O1 Eu1 57.0(3) 4_565 . 3_665
O1 O1 Eu1 57.0(3) 4_565 . 11_565
O1 O1 O1 138.4(3) 4_565 . 2_565
Eu1 O1 Eu1 86.7(3) 3_665 . 11_565
Eu1 O1 O1 136.6(1) 3_665 . 2_565
Eu1 O1 O1 136.6(1) 11_565 . 2_565
Nb1 O2 Nb1 180 1_555 . 5_555
Nb1 O2 Eu1 90 1_555 . 1_555
Nb1 O2 Eu1 90 1_555 . 3_655
Nb1 O2 Eu1 90 1_555 . 1_545
Nb1 O2 Eu1 90 1_555 . 3_555
Nb1 O2 O1 134.980(9) 1_555 . 8_655
Nb1 O2 O1 45.020(9) 1_555 . 2_565
Nb1 O2 O1 45.020(9) 1_555 . 4_455
Nb1 O2 O1 134.980(9) 1_555 . 6_565
Nb1 O2 O1 134.980(9) 1_555 . 7_455
Nb1 O2 O1 45.020(9) 1_555 . 1_545
Nb1 O2 O1 134.980(9) 1_555 . 5_545
Nb1 O2 O1 45.020(9) 1_555 . 3_655
Nb1 O2 Eu1 90 5_555 . 1_555
Nb1 O2 Eu1 90 5_555 . 3_655
Nb1 O2 Eu1 90 5_555 . 1_545
Nb1 O2 Eu1 90 5_555 . 3_555
Nb1 O2 O1 45.020(9) 5_555 . 8_655
Nb1 O2 O1 134.980(9) 5_555 . 2_565
Nb1 O2 O1 134.980(9) 5_555 . 4_455
Nb1 O2 O1 45.020(9) 5_555 . 6_565
Nb1 O2 O1 45.020(9) 5_555 . 7_455
Nb1 O2 O1 134.980(9) 5_555 . 1_545
Nb1 O2 O1 45.020(9) 5_555 . 5_545
Nb1 O2 O1 134.980(9) 5_555 . 3_655
Eu1 O2 Eu1 90 1_555 . 3_655
Eu1 O2 Eu1 180 1_555 . 1_545
Eu1 O2 Eu1 90 1_555 . 3_555
Eu1 O2 O1 118.0(2) 1_555 . 8_655
Eu1 O2 O1 58.0(2) 1_555 . 2_565
Eu1 O2 O1 118.0(2) 1_555 . 4_455
Eu1 O2 O1 58.0(2) 1_555 . 6_565
Eu1 O2 O1 62.0(2) 1_555 . 7_455
Eu1 O2 O1 122.0(2) 1_555 . 1_545
Eu1 O2 O1 122.0(2) 1_555 . 5_545
Eu1 O2 O1 62.0(2) 1_555 . 3_655
Eu1 O2 Eu1 90 3_655 . 1_545
Eu1 O2 Eu1 180 3_655 . 3_555
Eu1 O2 O1 58.0(2) 3_655 . 8_655
Eu1 O2 O1 118.0(2) 3_655 . 2_565
Eu1 O2 O1 122.0(2) 3_655 . 4_455
Eu1 O2 O1 62.0(2) 3_655 . 6_565
Eu1 O2 O1 122.0(2) 3_655 . 7_455
Eu1 O2 O1 62.0(2) 3_655 . 1_545
Eu1 O2 O1 118.0(2) 3_655 . 5_545
Eu1 O2 O1 58.0(2) 3_655 . 3_655
Eu1 O2 Eu1 90 1_545 . 3_555
Eu1 O2 O1 62.0(2) 1_545 . 8_655
Eu1 O2 O1 122.0(2) 1_545 . 2_565
Eu1 O2 O1 62.0(2) 1_545 . 4_455
Eu1 O2 O1 122.0(2) 1_545 . 6_565
Eu1 O2 O1 118.0(2) 1_545 . 7_455
Eu1 O2 O1 58.0(2) 1_545 . 1_545
Eu1 O2 O1 58.0(2) 1_545 . 5_545
Eu1 O2 O1 118.0(2) 1_545 . 3_655
Eu1 O2 O1 122.0(2) 3_555 . 8_655
Eu1 O2 O1 62.0(2) 3_555 . 2_565
Eu1 O2 O1 58.0(2) 3_555 . 4_455
Eu1 O2 O1 118.0(2) 3_555 . 6_565
Eu1 O2 O1 58.0(2) 3_555 . 7_455
Eu1 O2 O1 118.0(2) 3_555 . 1_545
Eu1 O2 O1 62.0(2) 3_555 . 5_545
Eu1 O2 O1 122.0(2) 3_555 . 3_655
O1 O2 O1 175.1(4) 8_655 . 2_565
O1 O2 O1 124.0(3) 8_655 . 4_455
O1 O2 O1 60.02(1) 8_655 . 6_565
O1 O2 O1 90.04(2) 8_655 . 7_455
O1 O2 O1 90.17(2) 8_655 . 1_545
O1 O2 O1 60.02(1) 8_655 . 5_545
O1 O2 O1 116.1(3) 8_655 . 3_655
O1 O2 O1 60.02(1) 2_565 . 4_455
O1 O2 O1 116.1(3) 2_565 . 6_565
O1 O2 O1 90.17(2) 2_565 . 7_455
O1 O2 O1 90.04(2) 2_565 . 1_545
O1 O2 O1 124.0(3) 2_565 . 5_545
O1 O2 O1 60.02(1) 2_565 . 3_655
O1 O2 O1 175.1(4) 4_455 . 6_565
O1 O2 O1 116.1(3) 4_455 . 7_455
O1 O2 O1 60.02(1) 4_455 . 1_545
O1 O2 O1 90.17(2) 4_455 . 5_545
O1 O2 O1 90.04(2) 4_455 . 3_655
O1 O2 O1 60.02(1) 6_565 . 7_455
O1 O2 O1 124.0(3) 6_565 . 1_545
O1 O2 O1 90.04(2) 6_565 . 5_545
O1 O2 O1 90.17(2) 6_565 . 3_655
O1 O2 O1 175.1(4) 7_455 . 1_545
O1 O2 O1 60.02(1) 7_455 . 5_545
O1 O2 O1 124.0(3) 7_455 . 3_655
O1 O2 O1 116.1(3) 1_545 . 5_545
O1 O2 O1 60.02(1) 1_545 . 3_655
O1 O2 O1 175.1(4) 5_545 . 3_655

loop_
_geom_bond_atom_site_label_1
_geom_bond_atom_site_label_2
_geom_bond_distance
_geom_bond_site_symmetry_1
_geom_bond_site_symmetry_2
Eu1 O1 2.761(7) . 1_555
Eu1 O1 2.761(7) . 5_555
Eu1 O1 2.761(7) . 2_565
Eu1 O1 2.761(7) . 6_565
Eu1 O2 2.84340(10) . 1_555
Eu1 O2 2.84340(10) . 25_555
Eu1 O2 2.84340(10) . 25_455
Eu1 O2 2.84340(10) . 1_565
Eu1 O1 2.932(8) . 7_455
Eu1 O1 2.932(8) . 4_465
Eu1 O1 2.932(8) . 3_655
Eu1 O1 2.932(8) . 8_665
Eu1 Nb1 3.48380(10) . 1_555
Eu1 Nb1 3.48380(10) . 17_555
Eu1 Nb1 3.48380(10) . 5_555
Eu1 Nb1 3.48380(10) . 21_555
Eu1 Nb1 3.48380(10) . 17_455
Eu1 Nb1 3.48380(10) . 21_455
Eu1 Nb1 3.48380(10) . 1_565
Eu1 Nb1 3.48380(10) . 5_565
Nb1 O2 2.01280(10) . 1_555
Nb1 O2 2.01280(10) . 9_555
Nb1 O1 2.014(6) . 2_565
Nb1 O1 2.014(6) . 4_455
Nb1 O1 2.014(6) . 1_545
Nb1 O1 2.014(6) . 3_655
Nb1 Eu1 3.48380(10) . 1_555
Nb1 Eu1 3.48380(10) . 9_555
Nb1 Eu1 3.48380(10) . 3_655
Nb1 Eu1 3.48380(10) . 1_545
Nb1 Eu1 3.48380(10) . 9_565
Nb1 Eu1 3.48380(10) . 3_555
Nb1 Eu1 3.48380(10) . 11_555
Nb1 Eu1 3.48380(10) . 11_455
O1 Nb1 2.014(6) . 21_555
O1 Nb1 2.0143(6) . 1_565
O1 Eu1 2.761(7) . 1_555
O1 Eu1 2.761(7) . 9_565
O1 O2 2.848(4) . 25_555
O1 O2 2.848(4) . 17_554
O1 O2 2.848(4) . 9_565
O1 O2 2.848(4) . 1_565
O1 O1 2.848(9) . 3_665
O1 O1 2.849(9) . 4_465
O1 O1 2.849(9) . 3_655
O1 O1 2.849(9) . 4_565
O1 Eu1 2.932(8) . 3_665
O1 Eu1 2.932(8) . 11_565
O1 O1 3.78(2) . 2_565
O2 Nb1 2.01280(10) . 1_555
O2 Nb1 2.01280(10) . 5_555
O2 Eu1 2.84340(10) . 1_555
O2 Eu1 2.84340(10) . 3_655
O2 Eu1 2.84340(10) . 1_545
O2 Eu1 2.84340(10) . 3_555
O2 O1 2.848(4) . 8_655
O2 O1 2.848(4) . 2_565
O2 O1 2.848(4) . 4_455
O2 O1 2.848(4) . 6_565
O2 O1 2.848(4) . 7_455
O2 O1 2.848(4) . 1_545
O2 O1 2.848(4) . 5_545
O2 O1 2.848(4) . 3_655
